data_7023896
loop_
_publ_author_name
'Liu, Yong-Chao'
'Fu, Chun-Hua'
'Zheng, Shou-Tian'
'Zhao, Jun-Wei'
'Yang, Guo-Yu'

_publ_section_title
;
 Hexa-substituted polyoxometalates made of trivacant Dawson {P2W15}
 fragments and {Ni6} clusters under hydrothermal conditions.
;
_journal_issue 48
_journal_name_full 'Dalton transactions (Cambridge, England : 2003)'
_journal_page_first 16676
_journal_page_last 16679
_journal_paper_doi 10.1039/c3dt51786a
_journal_volume 42
_journal_year 2013
_chemical_formula_sum 'C20 H128 N4 Ni14 O170 P4 W30'
_chemical_formula_weight 9606.58
_chemical_name_systematic
; 
 ? 
;
_space_group_IT_number 2
_symmetry_cell_setting triclinic
_symmetry_space_group_name_Hall '-P 1'
_symmetry_space_group_name_H-M 'P -1'
_atom_sites_solution_hydrogens geom
_atom_sites_solution_primary direct
_atom_sites_solution_secondary difmap
_audit_creation_method SHELXL-97
_cell_angle_alpha 86.152(13)
_cell_angle_beta 82.553(13)
_cell_angle_gamma 64.101(8)
_cell_formula_units_Z 1
_cell_length_a 12.853(4)
_cell_length_b 14.550(5)
_cell_length_c 22.905(8)
_cell_measurement_reflns_used 12135
_cell_measurement_temperature 293(2)
_cell_measurement_theta_max 25.00
_cell_measurement_theta_min 2.07
_cell_volume 3821(2)
_computing_cell_refinement 'Bruker XSCANS'
_computing_data_collection 'Bruker XSCANS'
_computing_data_reduction 'Bruker SHELXTL'
_computing_molecular_graphics 'Bruker SHELXTL'
_computing_publication_material 'Bruker SHELXTL'
_computing_structure_refinement 'SHELXL-97 (Sheldrick, 1997)'
_computing_structure_solution 'SHELXS-97 (Sheldrick, 1990)'
_diffrn_ambient_temperature 293(2)
_diffrn_measured_fraction_theta_full 0.963
_diffrn_measured_fraction_theta_max 0.963
_diffrn_measurement_device_type 'Mercury CCD'
_diffrn_measurement_method '\w scans'
_diffrn_radiation_monochromator graphite
_diffrn_radiation_source 'fine-focus sealed tube'
_diffrn_radiation_type MoK\a
_diffrn_radiation_wavelength 0.71073
_diffrn_reflns_av_R_equivalents 0.0625
_diffrn_reflns_av_sigmaI/netI 0.0764
_diffrn_reflns_limit_h_max 15
_diffrn_reflns_limit_h_min -15
_diffrn_reflns_limit_k_max 17
_diffrn_reflns_limit_k_min -17
_diffrn_reflns_limit_l_max 27
_diffrn_reflns_limit_l_min -27
_diffrn_reflns_number 23662
_diffrn_reflns_theta_full 25.00
_diffrn_reflns_theta_max 25.00
_diffrn_reflns_theta_min 2.39
_diffrn_standards_decay_% none
_diffrn_standards_interval_count none
_diffrn_standards_interval_time none
_diffrn_standards_number none
_exptl_absorpt_coefficient_mu 24.329
_exptl_absorpt_correction_T_max 0.3231
_exptl_absorpt_correction_T_min 0.1583
_exptl_absorpt_correction_type multi-scan
_exptl_absorpt_process_details SADABS
_exptl_crystal_colour green
_exptl_crystal_density_diffrn 4.175
_exptl_crystal_density_method 'not measured'
_exptl_crystal_description Prism
_exptl_crystal_F_000 4308
_exptl_crystal_size_max 0.12
_exptl_crystal_size_mid 0.07
_exptl_crystal_size_min 0.06
_refine_diff_density_max 4.117
_refine_diff_density_min -3.690
_refine_diff_density_rms 0.521
_refine_ls_extinction_method none
_refine_ls_goodness_of_fit_ref 1.031
_refine_ls_hydrogen_treatment constr
_refine_ls_matrix_type full
_refine_ls_number_parameters 1065
_refine_ls_number_reflns 12976
_refine_ls_number_restraints 163
_refine_ls_restrained_S_all 1.028
_refine_ls_R_factor_all 0.0771
_refine_ls_R_factor_gt 0.0548
_refine_ls_shift/su_max 0.001
_refine_ls_shift/su_mean 0.000
_refine_ls_structure_factor_coef Fsqd
_refine_ls_weighting_details 'calc w=1/[\s^2^(Fo^2^)+(0.0750P)^2^+0.0000P] where P=(Fo^2^+2Fc^2^)/3'
_refine_ls_weighting_scheme calc
_refine_ls_wR_factor_gt 0.1321
_refine_ls_wR_factor_ref 0.1473
_reflns_number_gt 9496
_reflns_number_total 12976
_reflns_threshold_expression >2sigma(I)
_cod_data_source_file c3dt51786a.txt
_cod_data_source_block 1
_cod_depositor_comments
;
The following automatic conversions were performed:

'_symmetry_cell_setting' value 'Triclinic' changed to 'triclinic'
according to /home/saulius/struct/CIF-dictionaries/cif_core.dic
dictionary named 'cif_core.dic' version 2.4.2 from
2011-04-26.

'_exptl_absorpt_correction_type' value 'Multi-scan'
changed to 'multi-scan' according to
/home/saulius/struct/CIF-dictionaries/cif_core.dic dictionary named
'cif_core.dic' version 2.4.2 from 2011-04-26.

Automatic conversion script
Id: cif_fix_values 1891 2012-01-12 08:04:46Z andrius 
;
_cod_original_sg_symbol_H-M P-1
_cod_database_code 7023896

loop_
_symmetry_equiv_pos_as_xyz
'x, y, z'
'-x, -y, -z'

loop_
_atom_site_label
_atom_site_type_symbol
_atom_site_fract_x
_atom_site_fract_y
_atom_site_fract_z
_atom_site_U_iso_or_equiv
_atom_site_adp_type
_atom_site_occupancy
_atom_site_symmetry_multiplicity
_atom_site_calc_flag
_atom_site_refinement_flags
W1 W 0.50386(6) -0.88952(5) 0.07204(3) 0.01353(16) Uani 1 1 d .
W2 W 0.28099(6) -1.03618(5) 0.28237(3) 0.01391(16) Uani 1 1 d .
W3 W 0.03058(6) -0.76946(5) 0.30168(3) 0.01484(17) Uani 1 1 d .
W4 W 0.65405(6) -0.82188(5) 0.15612(3) 0.01629(17) Uani 1 1 d .
W5 W 0.25592(6) -0.62040(5) 0.08835(3) 0.01589(17) Uani 1 1 d .
W6 W 0.44206(6) -0.96534(5) 0.37655(3) 0.01460(17) Uani 1 1 d .
W7 W 0.61897(6) -0.86128(5) 0.31492(3) 0.01506(17) Uani 1 1 d .
W8 W 0.19533(6) -0.69736(6) 0.39579(3) 0.01622(17) Uani 1 1 d .
W9 W 0.31053(6) -1.00082(5) 0.13633(3) 0.01376(16) Uani 1 1 d .
W10 W 0.06006(6) -0.73436(5) 0.15486(3) 0.01507(17) Uani 1 1 d .
W11 W 0.40645(6) -0.55583(6) 0.17296(3) 0.01838(18) Uani 1 1 d .
W12 W 0.37218(6) -0.59557(6) 0.33413(3) 0.01751(18) Uani 1 1 d .
W13 W -0.02334(6) -0.45937(6) 0.17602(3) 0.01933(18) Uani 1 1 d .
W14 W -0.04949(6) -0.49537(6) 0.32450(3) 0.01967(18) Uani 1 1 d .
W15 W 0.12945(6) -0.39122(6) 0.26191(3) 0.02114(19) Uani 1 1 d .
Ni1 Ni 0.5380(2) -1.22004(18) 0.33701(10) 0.0209(5) Uani 1 1 d .
Ni2 Ni 0.59343(19) -1.15681(17) 0.07088(10) 0.0172(5) Uani 1 1 d .
Ni3 Ni 0.55885(18) -1.18056(17) 0.20431(9) 0.0145(5) Uani 1 1 d .
Ni4 Ni 0.8645(2) -1.02843(19) 0.22674(11) 0.0218(5) Uani 1 1 d .
Ni5 Ni 0.72429(18) -1.08562(17) 0.14812(10) 0.0146(5) Uani 1 1 d .
Ni6 Ni 0.69714(18) -1.12014(17) 0.28205(10) 0.0153(5) Uani 1 1 d .
Ni7 Ni 0.7661(2) -0.7576(2) 0.40168(11) 0.0242(6) Uani 1 1 d .
P1 P 0.2094(4) -0.6521(3) 0.24139(19) 0.0102(9) Uani 1 1 d .
P2 P 0.4781(3) -0.9379(3) 0.22254(18) 0.0098(8) Uani 1 1 d U
C1 C 0.814(2) -0.604(2) 0.4611(12) 0.050(6) Uani 1 1 d .
H1A H 0.7766 -0.5589 0.4316 0.059 Uiso 1 1 calc R
C2 C 0.859(2) -0.568(2) 0.5033(10) 0.050(6) Uani 1 1 d DU
H2A H 0.8602 -0.5042 0.4988 0.060 Uiso 1 1 calc R
C3 C 0.899(3) -0.627(2) 0.5497(13) 0.076(9) Uiso 1 1 d DU
H3A H 0.9211 -0.6036 0.5803 0.091 Uiso 1 1 calc R
C4 C 0.906(2) -0.725(2) 0.5517(12) 0.055(7) Uani 1 1 d U
H4A H 0.9395 -0.7679 0.5827 0.066 Uiso 1 1 calc R
C5 C 0.865(2) -0.763(2) 0.5078(11) 0.051(6) Uani 1 1 d U
C6 C 0.861(2) -0.860(2) 0.5075(12) 0.057(7) Uani 1 1 d U
C7 C 0.892(2) -0.929(2) 0.5563(13) 0.070(8) Uani 1 1 d U
H7A H 0.9211 -0.9158 0.5884 0.084 Uiso 1 1 calc R
C8 C 0.877(3) -1.014(3) 0.5530(14) 0.074(8) Uani 1 1 d U
H8A H 0.8909 -1.0593 0.5850 0.088 Uiso 1 1 calc R
C9 C 0.841(3) -1.038(2) 0.5025(14) 0.071(8) Uani 1 1 d U
H9A H 0.8333 -1.0980 0.5006 0.085 Uiso 1 1 calc R
C10 C 0.817(2) -0.9673(19) 0.4547(14) 0.065(8) Uani 1 1 d D
H10A H 0.7948 -0.9821 0.4209 0.077 Uiso 1 1 calc R
N1 N 0.8247(15) -0.6983(17) 0.4619(8) 0.043(5) Uani 1 1 d .
N2 N 0.8264(15) -0.8799(14) 0.4577(8) 0.040(5) Uani 1 1 d DU
O1 O -0.0282(10) -0.7342(10) 0.1039(6) 0.025(3) Uani 1 1 d .
O2 O -0.1266(11) -0.3834(10) 0.1307(6) 0.028(3) Uani 1 1 d U
O3 O 0.2319(12) -0.5819(10) 0.0166(5) 0.027(3) Uani 1 1 d U
O4 O 0.4212(11) -0.5832(10) 0.2549(6) 0.023(3) Uani 1 1 d U
O5 O 0.4796(12) -0.4801(10) 0.1537(6) 0.028(3) Uani 1 1 d .
O6 O 0.2906(10) -0.6488(8) 0.1863(5) 0.013(2) Uani 1 1 d U
O7 O 0.4313(11) -0.5318(9) 0.3691(6) 0.026(3) Uani 1 1 d .
O8 O 0.5079(11) -0.8918(9) -0.0039(5) 0.022(3) Uani 1 1 d .
O9 O 0.1248(11) -0.2746(10) 0.2728(6) 0.029(3) Uani 1 1 d .
O10 O 0.7599(10) -0.7798(10) 0.1373(6) 0.025(3) Uani 1 1 d .
O11 O 0.4768(9) -0.8991(9) 0.2823(5) 0.013(2) Uani 1 1 d .
O12 O 0.1156(11) -0.7595(10) 0.3592(6) 0.025(3) Uani 1 1 d .
O13 O 0.2568(11) -1.0372(10) 0.0824(5) 0.024(3) Uani 1 1 d .
O14 O 0.2693(9) -0.6750(9) 0.2970(5) 0.016(3) Uani 1 1 d .
O15 O -0.1686(12) -0.4398(10) 0.3733(6) 0.030(3) Uani 1 1 d .
O16 O 0.2071(11) -1.0983(9) 0.3210(6) 0.022(3) Uani 1 1 d U
O17 O 0.1040(9) -0.5379(9) 0.2492(5) 0.014(3) Uani 1 1 d .
O18 O 0.7151(12) -0.8315(10) 0.3474(6) 0.031(3) Uani 1 1 d .
O19 O 0.2329(10) -0.4717(9) 0.3164(6) 0.023(3) Uani 1 1 d .
O20 O 0.3369(11) -0.5417(9) 0.1013(5) 0.023(3) Uani 1 1 d .
O21 O 0.4242(11) -1.0032(9) 0.4478(5) 0.020(3) Uani 1 1 d U
O22 O 0.1667(11) -0.6945(10) 0.1073(6) 0.027(3) Uani 1 1 d .
O23 O 0.4979(9) -0.8711(9) 0.1717(5) 0.015(3) Uani 1 1 d .
O24 O -0.1171(11) -0.4400(11) 0.2511(6) 0.028(3) Uani 1 1 d U
O25 O 0.2829(11) -0.6188(9) 0.3998(5) 0.021(3) Uani 1 1 d .
O26 O 0.2464(10) -1.0483(9) 0.2040(5) 0.020(3) Uani 1 1 d .
O27 O -0.0252(10) -0.7528(10) 0.2253(5) 0.020(3) Uani 1 1 d .
O28 O 0.1446(11) -0.7005(11) 0.4686(5) 0.027(3) Uani 1 1 d .
O29 O -0.0785(10) -0.7940(11) 0.3441(6) 0.027(3) Uani 1 1 d .
O30 O 0.8241(10) -1.1481(9) 0.2147(5) 0.022(3) Uani 1 1 d .
O31 O 0.7456(10) -0.9578(9) 0.1649(5) 0.020(3) Uani 1 1 d .
O32 O 0.6223(10) -0.8032(9) 0.2387(5) 0.019(3) Uani 1 1 d .
O33 O 0.6876(11) -1.2022(10) 0.1396(5) 0.021(3) Uani 1 1 d .
O34 O 0.3298(10) -0.8184(9) 0.3904(5) 0.018(3) Uani 1 1 d U
O35 O 0.0664(11) -0.5689(10) 0.3738(5) 0.026(3) Uani 1 1 d .
O36 O 0.5555(10) -0.9120(10) 0.3808(6) 0.023(3) Uani 1 1 d .
O37 O 0.0207(11) -0.3578(9) 0.2030(5) 0.022(3) Uani 1 1 d U
O38 O 0.1576(10) -0.7248(8) 0.2341(5) 0.014(2) Uani 1 1 d U
O39 O 0.0014(12) -0.3876(10) 0.3178(5) 0.027(3) Uani 1 1 d U
O40 O 0.6169(10) -0.8385(9) 0.0799(5) 0.015(3) Uani 1 1 d U
O41 O 0.2534(10) -0.4419(9) 0.2021(5) 0.017(3) Uani 1 1 d .
O42 O 0.5527(10) -1.0836(9) 0.3448(5) 0.019(3) Uani 1 1 d U
O43 O 0.1638(10) -0.8676(9) 0.1530(5) 0.016(3) Uani 1 1 d .
O44 O 0.7156(11) -0.9869(9) 0.2871(5) 0.021(3) Uani 1 1 d .
O45 O 0.4551(9) -1.1074(9) 0.1370(5) 0.018(3) Uani 1 1 d .
O46 O 0.3669(9) -0.9457(8) 0.2186(5) 0.0114(18) Uani 1 1 d U
O47 O 0.1394(10) -0.9009(9) 0.2847(5) 0.017(3) Uani 1 1 d U
O48 O 0.1133(11) -0.5048(9) 0.1247(5) 0.022(3) Uani 1 1 d U
O49 O -0.0490(9) -0.6172(9) 0.3053(5) 0.019(3) Uani 1 1 d .
O50 O -0.0246(10) -0.5841(10) 0.1716(5) 0.021(3) Uani 1 1 d .
O51 O 0.6030(10) -1.0196(9) 0.0866(5) 0.015(3) Uani 1 1 d .
O52 O 0.3885(10) -0.7395(9) 0.0772(5) 0.020(3) Uani 1 1 d .
O53 O 0.5847(9) -1.0488(9) 0.2158(5) 0.012(2) Uani 1 1 d .
O54 O 0.4289(10) -1.1417(10) 0.2719(5) 0.021(3) Uani 1 1 d .
O55 O 0.6634(10) -1.2408(10) 0.2693(5) 0.018(3) Uani 1 1 d .
O56 O 0.4849(10) -0.7296(9) 0.3362(5) 0.021(3) Uani 1 1 d U
O57 O 0.3200(9) -0.9758(9) 0.3433(5) 0.019(3) Uani 1 1 d U
O58 O 0.3707(9) -0.9126(9) 0.0932(5) 0.013(2) Uani 1 1 d U
O59 O 0.5230(10) -0.6815(9) 0.1521(5) 0.019(3) Uani 1 1 d U
O1W O 0.3983(13) -1.1915(11) 0.4016(6) 0.037(4) Uani 1 1 d .
O2W O 0.5454(13) -1.3119(10) 0.1894(7) 0.034(4) Uani 1 1 d .
O3W O 0.5922(13) -1.2997(10) 0.0657(5) 0.028(3) Uani 1 1 d .
O4W O 0.7413(11) -1.1952(10) 0.0107(6) 0.027(3) Uani 1 1 d .
O5W O 0.8140(11) -1.1913(11) 0.3440(6) 0.030(3) Uani 1 1 d .
O6W O 0.8556(11) -1.1259(11) 0.0771(6) 0.033(3) Uani 1 1 d .
O7W O 0.6370(16) -1.2791(15) 0.4049(8) 0.063(5) Uani 1 1 d U
O8W O 1.0128(13) -1.0763(13) 0.1693(7) 0.044(4) Uani 1 1 d .
O9W O 0.5372(14) -1.3590(13) 0.3227(7) 0.050(4) Uani 1 1 d .
O10W O 0.8872(13) -0.9001(11) 0.2411(7) 0.039(4) Uani 1 1 d .
O11W O 0.9537(12) -1.0868(12) 0.2997(7) 0.045(5) Uani 1 1 d .
O12W O 0.6899(13) -0.6220(11) 0.3564(7) 0.041(4) Uani 1 1 d .
O13W O 0.6032(13) -0.7048(16) 0.4515(7) 0.056(5) Uani 1 1 d .
OW1 O 0.0705(16) -0.2547(17) 0.1051(9) 0.070(6) Uani 1 1 d .
OW2 O 0.8450(14) 0.4170(15) 0.0434(8) 0.066(6) Uani 1 1 d .
OW3 O 0.8541(18) -0.965(2) 0.0180(10) 0.085(7) Uani 1 1 d .
OW4 O 0.3104(16) -1.2613(16) 0.1782(11) 0.080(7) Uani 1 1 d .
OW5 O 0.7123(19) 0.439(2) 0.1272(12) 0.111(9) Uani 1 1 d .
OW6 O 0.3108(19) -1.3157(17) 0.3481(11) 0.084(7) Uani 1 1 d .
OW7 O 1.0097(18) 0.3905(18) -0.0075(9) 0.079(6) Uani 1 1 d .
OW8 O 1.0027(18) -0.9360(17) 0.0817(9) 0.075(6) Uani 1 1 d .
OW9 O 0.533(2) -1.1940(18) 0.5094(9) 0.088(8) Uani 1 1 d .
OW10 O 0.367(3) -1.256(3) 0.0462(16) 0.152(13) Uiso 1 1 d .
OW11 O 0.530(2) -0.583(2) 0.5452(12) 0.113(9) Uiso 1 1 d .
OW12 O 0.749(3) 0.366(3) -0.0223(17) 0.170(15) Uiso 1 1 d .
OW13 O 0.717(3) -0.526(3) 0.2456(14) 0.136(11) Uiso 1 1 d .

loop_
_atom_site_aniso_label
_atom_site_aniso_U_11
_atom_site_aniso_U_22
_atom_site_aniso_U_33
_atom_site_aniso_U_23
_atom_site_aniso_U_13
_atom_site_aniso_U_12
W1 0.0136(3) 0.0124(4) 0.0114(4) 0.0018(3) -0.0016(3) -0.0029(3)
W2 0.0127(3) 0.0131(4) 0.0141(4) 0.0023(3) -0.0014(3) -0.0042(3)
W3 0.0107(3) 0.0152(4) 0.0169(4) 0.0017(3) -0.0017(3) -0.0042(3)
W4 0.0127(3) 0.0143(4) 0.0209(4) 0.0014(3) -0.0018(3) -0.0052(3)
W5 0.0157(3) 0.0125(4) 0.0152(4) 0.0028(3) -0.0011(3) -0.0027(3)
W6 0.0131(3) 0.0142(4) 0.0129(4) 0.0006(3) -0.0020(3) -0.0026(3)
W7 0.0112(3) 0.0149(4) 0.0181(4) -0.0025(3) -0.0037(3) -0.0039(3)
W8 0.0130(3) 0.0162(4) 0.0152(4) -0.0016(3) -0.0023(3) -0.0021(3)
W9 0.0130(3) 0.0133(4) 0.0128(4) 0.0009(3) -0.0039(3) -0.0032(3)
W10 0.0127(3) 0.0147(4) 0.0153(4) 0.0015(3) -0.0035(3) -0.0033(3)
W11 0.0171(4) 0.0135(4) 0.0232(4) 0.0008(3) -0.0013(3) -0.0058(3)
W12 0.0150(3) 0.0146(4) 0.0210(4) -0.0021(3) -0.0050(3) -0.0035(3)
W13 0.0158(3) 0.0148(4) 0.0206(4) 0.0010(3) -0.0033(3) -0.0003(3)
W14 0.0153(3) 0.0174(4) 0.0205(4) -0.0008(3) -0.0032(3) -0.0012(3)
W15 0.0193(4) 0.0147(4) 0.0252(4) -0.0011(3) -0.0043(3) -0.0029(3)
Ni1 0.0201(11) 0.0182(13) 0.0187(12) 0.0047(10) -0.0025(10) -0.0035(10)
Ni2 0.0174(11) 0.0151(12) 0.0144(12) 0.0010(9) -0.0025(9) -0.0027(10)
Ni3 0.0120(10) 0.0144(12) 0.0144(11) 0.0018(9) -0.0013(9) -0.0036(9)
Ni4 0.0157(11) 0.0239(13) 0.0244(13) -0.0012(10) -0.0032(10) -0.0069(11)
Ni5 0.0117(10) 0.0147(12) 0.0159(11) 0.0001(9) -0.0021(9) -0.0041(9)
Ni6 0.0127(10) 0.0126(12) 0.0171(12) 0.0006(9) -0.0046(9) -0.0015(9)
Ni7 0.0224(12) 0.0309(15) 0.0198(13) -0.0010(10) -0.0042(10) -0.0113(11)
P1 0.0092(19) 0.008(2) 0.013(2) -0.0002(17) -0.0038(17) -0.0032(18)
P2 0.0094(18) 0.009(2) 0.007(2) -0.0012(16) -0.0015(16) -0.0006(17)
C1 0.051(15) 0.045(16) 0.050(16) -0.009(12) 0.002(13) -0.021(14)
C2 0.059(10) 0.052(10) 0.050(10) -0.020(8) -0.006(8) -0.031(8)
C4 0.049(10) 0.071(11) 0.048(10) 0.000(8) -0.016(8) -0.025(8)
C5 0.036(12) 0.069(15) 0.035(13) -0.006(13) -0.008(11) -0.008(13)
C6 0.048(10) 0.065(10) 0.046(10) 0.011(8) 0.001(8) -0.016(8)
C7 0.051(16) 0.067(17) 0.056(17) 0.022(12) 0.016(14) 0.000(14)
C8 0.062(11) 0.075(11) 0.061(11) 0.019(9) 0.010(8) -0.014(9)
C9 0.062(18) 0.06(2) 0.071(18) 0.030(15) 0.007(15) -0.017(16)
C10 0.056(17) 0.07(2) 0.07(2) 0.024(16) -0.009(16) -0.030(17)
N1 0.028(9) 0.060(14) 0.034(11) 0.002(10) -0.006(9) -0.013(10)
N2 0.031(7) 0.039(8) 0.042(8) 0.009(7) -0.012(7) -0.007(6)
O1 0.018(6) 0.036(8) 0.023(7) -0.008(6) 0.002(6) -0.012(6)
O2 0.018(5) 0.024(6) 0.030(6) -0.007(5) -0.008(5) 0.005(5)
O3 0.033(6) 0.028(6) 0.011(5) 0.007(5) -0.002(5) -0.006(5)
O4 0.023(6) 0.025(6) 0.029(6) 0.004(5) 0.004(5) -0.020(5)
O5 0.036(8) 0.022(7) 0.034(8) 0.012(6) -0.009(7) -0.022(7)
O6 0.022(5) 0.012(5) 0.007(5) 0.001(4) -0.006(4) -0.008(5)
O7 0.029(7) 0.012(7) 0.039(8) -0.003(6) -0.014(6) -0.006(6)
O8 0.028(7) 0.017(7) 0.008(6) 0.001(5) -0.003(5) 0.003(6)
O9 0.022(7) 0.019(7) 0.042(9) 0.005(6) -0.008(6) -0.004(6)
O10 0.019(6) 0.029(8) 0.032(8) -0.002(6) 0.001(6) -0.017(6)
O11 0.014(6) 0.015(6) 0.010(6) 0.010(5) -0.005(5) -0.007(5)
O12 0.030(7) 0.033(8) 0.021(7) 0.003(6) -0.002(6) -0.024(7)
O13 0.028(7) 0.039(8) 0.015(7) 0.003(6) 0.002(6) -0.026(7)
O14 0.011(5) 0.017(7) 0.015(6) -0.004(5) -0.002(5) -0.001(5)
O15 0.037(8) 0.029(8) 0.025(8) 0.000(6) 0.001(6) -0.017(7)
O16 0.026(6) 0.019(6) 0.025(6) 0.012(5) -0.004(5) -0.014(5)
O17 0.011(5) 0.015(6) 0.017(6) 0.011(5) -0.006(5) -0.006(5)
O18 0.031(7) 0.021(8) 0.041(9) 0.003(6) -0.022(7) -0.007(6)
O19 0.019(6) 0.013(7) 0.036(8) -0.009(6) -0.010(6) -0.003(6)
O20 0.033(7) 0.015(7) 0.024(7) 0.012(5) -0.009(6) -0.013(6)
O21 0.026(6) 0.012(5) 0.015(6) 0.009(4) -0.006(5) -0.003(5)
O22 0.027(7) 0.022(7) 0.025(7) 0.002(6) 0.001(6) -0.005(6)
O23 0.012(6) 0.027(7) 0.013(6) -0.005(5) -0.002(5) -0.012(6)
O24 0.023(6) 0.049(7) 0.017(6) 0.003(5) -0.003(5) -0.020(5)
O25 0.026(7) 0.022(7) 0.011(6) -0.008(5) -0.002(5) -0.005(6)
O26 0.020(6) 0.019(7) 0.017(7) -0.003(5) 0.003(5) -0.007(6)
O27 0.018(6) 0.029(8) 0.012(6) 0.004(5) -0.002(5) -0.009(6)
O28 0.025(7) 0.037(8) 0.015(7) -0.001(6) -0.002(6) -0.010(7)
O29 0.016(6) 0.041(9) 0.027(8) 0.004(6) -0.007(6) -0.014(6)
O30 0.021(6) 0.014(7) 0.019(7) 0.005(5) -0.005(6) 0.004(6)
O31 0.019(6) 0.015(7) 0.024(7) -0.002(5) -0.010(6) -0.005(6)
O32 0.013(6) 0.011(6) 0.024(7) 0.000(5) -0.007(5) 0.004(5)
O33 0.025(7) 0.023(7) 0.016(7) 0.008(5) -0.008(6) -0.010(6)
O34 0.015(5) 0.011(5) 0.020(6) 0.005(4) -0.007(5) 0.002(4)
O35 0.027(7) 0.027(8) 0.019(7) -0.002(6) -0.003(6) -0.006(6)
O36 0.016(6) 0.023(7) 0.037(8) 0.000(6) -0.011(6) -0.012(6)
O37 0.038(6) 0.015(6) 0.013(5) 0.006(4) -0.006(5) -0.011(5)
O38 0.016(5) 0.006(5) 0.019(5) 0.001(4) 0.002(4) -0.006(4)
O39 0.032(6) 0.026(6) 0.017(6) -0.009(5) 0.000(5) -0.005(5)
O40 0.015(3) 0.015(3) 0.016(3) 0.0002(10) -0.0010(10) -0.0070(14)
O41 0.016(6) 0.013(6) 0.020(7) 0.001(5) -0.001(5) -0.005(5)
O42 0.011(5) 0.018(6) 0.023(6) -0.005(5) -0.009(5) 0.000(5)
O43 0.027(6) 0.008(6) 0.013(6) -0.001(5) -0.002(5) -0.007(5)
O44 0.030(7) 0.018(7) 0.020(7) -0.002(5) -0.009(6) -0.013(6)
O45 0.009(5) 0.021(7) 0.021(7) 0.001(5) -0.005(5) -0.004(5)
O46 0.0114(19) 0.011(2) 0.011(2) -0.0003(10) -0.0011(10) -0.0042(13)
O47 0.012(5) 0.010(5) 0.022(6) -0.001(4) -0.008(5) 0.002(4)
O48 0.027(6) 0.011(6) 0.023(6) -0.003(5) 0.001(5) -0.005(5)
O49 0.007(5) 0.022(7) 0.029(7) 0.005(6) 0.000(5) -0.009(5)
O50 0.015(6) 0.022(7) 0.018(7) -0.008(5) -0.003(5) 0.001(6)
O51 0.021(6) 0.009(6) 0.011(6) -0.002(5) 0.002(5) -0.004(5)
O52 0.022(6) 0.008(6) 0.028(7) 0.001(5) 0.002(6) -0.007(6)
O53 0.012(5) 0.017(6) 0.009(6) 0.006(5) -0.008(5) -0.007(5)
O54 0.009(6) 0.026(7) 0.023(7) 0.003(6) 0.004(5) -0.003(6)
O55 0.018(6) 0.023(7) 0.015(6) 0.004(5) -0.001(5) -0.012(6)
O56 0.011(5) 0.017(6) 0.024(6) -0.009(5) 0.000(5) 0.005(5)
O57 0.006(5) 0.016(6) 0.028(6) 0.008(5) 0.006(5) -0.002(4)
O58 0.011(5) 0.022(6) 0.008(5) 0.004(4) -0.006(4) -0.008(4)
O59 0.020(5) 0.019(6) 0.016(6) 0.009(5) -0.008(5) -0.005(5)
O1W 0.038(8) 0.036(9) 0.031(8) 0.015(7) 0.008(7) -0.014(7)
O2W 0.044(8) 0.024(8) 0.051(9) 0.009(7) -0.023(8) -0.027(7)
O3W 0.049(9) 0.026(8) 0.016(7) 0.001(6) 0.003(6) -0.023(7)
O4W 0.020(6) 0.029(8) 0.030(8) -0.012(6) 0.012(6) -0.012(6)
O5W 0.021(7) 0.042(9) 0.030(8) -0.005(7) -0.002(6) -0.015(7)
O6W 0.020(7) 0.038(9) 0.037(9) -0.001(7) 0.005(6) -0.012(7)
O7W 0.058(8) 0.061(9) 0.042(8) 0.002(7) -0.010(7) 0.000(7)
O8W 0.031(8) 0.046(10) 0.045(10) 0.002(8) -0.001(7) -0.011(8)
O9W 0.042(9) 0.044(11) 0.046(10) 0.004(8) 0.007(8) -0.005(8)
O10W 0.035(8) 0.029(9) 0.053(10) -0.008(7) 0.000(8) -0.013(7)
O11W 0.031(8) 0.044(10) 0.050(10) -0.014(8) -0.033(8) 0.002(7)
O12W 0.035(8) 0.020(8) 0.049(10) 0.008(7) -0.004(8) 0.003(7)
O13W 0.032(8) 0.095(15) 0.044(10) -0.015(10) 0.009(8) -0.031(10)
OW1 0.049(11) 0.083(15) 0.085(15) 0.033(12) -0.018(11) -0.036(11)
OW2 0.037(9) 0.071(14) 0.055(12) 0.048(10) 0.001(9) 0.002(9)
OW3 0.070(14) 0.13(2) 0.074(15) 0.029(14) -0.033(12) -0.057(15)
OW4 0.045(11) 0.056(13) 0.15(2) -0.017(13) 0.000(13) -0.033(10)
OW5 0.055(13) 0.14(3) 0.13(2) 0.019(18) -0.021(15) -0.028(16)
OW6 0.072(14) 0.061(15) 0.12(2) -0.004(13) -0.014(14) -0.023(12)
OW7 0.075(14) 0.090(17) 0.059(13) 0.009(11) -0.034(12) -0.021(13)
OW8 0.071(13) 0.091(17) 0.074(14) 0.031(12) -0.027(12) -0.044(13)
OW9 0.122(19) 0.083(16) 0.071(15) -0.034(12) 0.031(14) -0.063(16)

loop_
_atom_type_symbol
_atom_type_description
_atom_type_scat_dispersion_real
_atom_type_scat_dispersion_imag
_atom_type_scat_source
C C 0.0033 0.0016 'International Tables Vol C Tables 4.2.6.8 and 6.1.1.4'
H H 0.0000 0.0000 'International Tables Vol C Tables 4.2.6.8 and 6.1.1.4'
N N 0.0061 0.0033 'International Tables Vol C Tables 4.2.6.8 and 6.1.1.4'
O O 0.0106 0.0060 'International Tables Vol C Tables 4.2.6.8 and 6.1.1.4'
P P 0.1023 0.0942 'International Tables Vol C Tables 4.2.6.8 and 6.1.1.4'
Ni Ni 0.3393 1.1124 'International Tables Vol C Tables 4.2.6.8 and 6.1.1.4'
W W -0.8490 6.8722 'International Tables Vol C Tables 4.2.6.8 and 6.1.1.4'

loop_
_geom_angle_atom_site_label_1
_geom_angle_atom_site_label_2
_geom_angle_atom_site_label_3
_geom_angle
_geom_angle_site_symmetry_1
_geom_angle_site_symmetry_3
O8 W1 O51 100.6(5) . .
O8 W1 O58 98.4(6) . .
O51 W1 O58 93.7(5) . .
O8 W1 O40 101.7(6) . .
O51 W1 O40 93.2(5) . .
O58 W1 O40 157.1(5) . .
O8 W1 O52 93.3(5) . .
O51 W1 O52 166.0(5) . .
O58 W1 O52 84.1(5) . .
O40 W1 O52 84.0(5) . .
O8 W1 O23 174.5(5) . .
O51 W1 O23 83.7(5) . .
O58 W1 O23 84.6(4) . .
O40 W1 O23 74.5(4) . .
O52 W1 O23 82.4(5) . .
O16 W2 O54 100.5(6) . .
O16 W2 O57 103.1(5) . .
O54 W2 O57 92.7(5) . .
O16 W2 O26 98.5(6) . .
O54 W2 O26 93.7(5) . .
O57 W2 O26 156.0(5) . .
O16 W2 O47 93.4(5) . .
O54 W2 O47 166.1(5) . .
O57 W2 O47 82.8(5) . .
O26 W2 O47 85.5(5) . .
O16 W2 O46 172.3(5) . .
O54 W2 O46 83.3(5) . .
O57 W2 O46 83.4(4) . .
O26 W2 O46 74.4(4) . .
O47 W2 O46 83.2(4) . .
O29 W3 O47 100.2(6) . .
O29 W3 O12 102.1(6) . .
O47 W3 O12 91.2(5) . .
O29 W3 O27 99.0(5) . .
O47 W3 O27 91.6(5) . .
O12 W3 O27 157.8(5) . .
O29 W3 O49 97.8(6) . .
O47 W3 O49 162.0(5) . .
O12 W3 O49 84.8(5) . .
O27 W3 O49 85.7(5) . .
O29 W3 O38 171.5(5) . .
O47 W3 O38 83.5(5) . .
O12 W3 O38 85.4(5) . .
O27 W3 O38 73.1(5) . .
O49 W3 O38 78.7(4) . .
O10 W4 O31 99.6(6) . .
O10 W4 O32 102.9(6) . .
O31 W4 O32 91.9(5) . .
O10 W4 O40 101.6(6) . .
O31 W4 O40 93.2(5) . .
O32 W4 O40 153.8(5) . .
O10 W4 O59 93.7(6) . .
O31 W4 O59 166.7(5) . .
O32 W4 O59 84.6(5) . .
O40 W4 O59 84.5(5) . .
O10 W4 O23 173.2(5) . .
O31 W4 O23 84.2(5) . .
O32 W4 O23 82.5(5) . .
O40 W4 O23 72.5(4) . .
O59 W4 O23 82.6(5) . .
O3 W5 O52 101.0(6) . .
O3 W5 O22 103.1(6) . .
O52 W5 O22 90.5(5) . .
O3 W5 O20 97.3(6) . .
O52 W5 O20 94.0(5) . .
O22 W5 O20 157.9(5) . .
O3 W5 O48 95.5(6) . .
O52 W5 O48 163.3(5) . .
O22 W5 O48 83.4(5) . .
O20 W5 O48 86.2(5) . .
O3 W5 O6 171.2(5) . .
O52 W5 O6 83.4(5) . .
O22 W5 O6 84.4(5) . .
O20 W5 O6 74.6(5) . .
O48 W5 O6 80.6(5) . .
O21 W6 O42 100.7(6) . .
O21 W6 O57 102.5(6) . .
O42 W6 O57 93.8(5) . .
O21 W6 O36 101.2(6) . .
O42 W6 O36 91.9(5) . .
O57 W6 O36 154.0(5) . .
O21 W6 O34 94.8(5) . .
O42 W6 O34 164.2(5) . .
O57 W6 O34 85.6(5) . .
O36 W6 O34 82.2(5) . .
O21 W6 O11 172.5(5) . .
O42 W6 O11 82.4(5) . .
O57 W6 O11 84.0(4) . .
O36 W6 O11 71.7(5) . .
O34 W6 O11 81.9(4) . .
O18 W7 O44 100.6(6) . .
O18 W7 O36 100.3(6) . .
O44 W7 O36 93.7(6) . .
O18 W7 O32 102.3(6) . .
O44 W7 O32 91.1(5) . .
O36 W7 O32 155.6(5) . .
O18 W7 O56 93.4(6) . .
O44 W7 O56 166.0(5) . .
O36 W7 O56 84.1(5) . .
O32 W7 O56 85.6(5) . .
O18 W7 O11 173.2(6) . .
O44 W7 O11 83.0(5) . .
O36 W7 O11 73.5(4) . .
O32 W7 O11 83.4(4) . .
O56 W7 O11 83.2(4) . .
O28 W8 O34 100.9(6) . .
O28 W8 O12 101.5(6) . .
O34 W8 O12 90.5(5) . .
O28 W8 O25 100.7(6) . .
O34 W8 O25 91.6(5) . .
O12 W8 O25 156.8(5) . .
O28 W8 O35 97.6(6) . .
O34 W8 O35 161.4(5) . .
O12 W8 O35 83.7(6) . .
O25 W8 O35 87.0(5) . .
O28 W8 O14 172.9(5) . .
O34 W8 O14 82.1(5) . .
O12 W8 O14 84.8(5) . .
O25 W8 O14 72.7(4) . .
O35 W8 O14 79.7(5) . .
O13 W9 O45 101.3(6) . .
O13 W9 O26 100.4(5) . .
O45 W9 O26 93.8(5) . .
O13 W9 O58 101.7(5) . .
O45 W9 O58 93.0(5) . .
O26 W9 O58 155.1(5) . .
O13 W9 O43 94.1(6) . .
O45 W9 O43 164.5(5) . .
O26 W9 O43 83.5(5) . .
O58 W9 O43 83.7(5) . .
O13 W9 O46 173.9(5) . .
O45 W9 O46 82.8(4) . .
O26 W9 O46 74.7(4) . .
O58 W9 O46 82.5(4) . .
O43 W9 O46 81.8(4) . .
O1 W10 O43 100.1(6) . .
O1 W10 O27 99.8(6) . .
O43 W10 O27 92.7(5) . .
O1 W10 O22 101.6(6) . .
O43 W10 O22 92.1(5) . .
O27 W10 O22 156.9(5) . .
O1 W10 O50 95.8(5) . .
O43 W10 O50 163.9(5) . .
O27 W10 O50 86.2(5) . .
O22 W10 O50 82.9(5) . .
O1 W10 O38 172.1(5) . .
O43 W10 O38 84.5(4) . .
O27 W10 O38 73.4(4) . .
O22 W10 O38 84.6(5) . .
O50 W10 O38 79.8(4) . .
O5 W11 O59 100.0(6) . .
O5 W11 O4 103.9(6) . .
O59 W11 O4 92.6(5) . .
O5 W11 O20 98.8(6) . .
O59 W11 O20 92.5(5) . .
O4 W11 O20 155.5(5) . .
O5 W11 O41 96.4(6) . .
O59 W11 O41 163.6(5) . .
O4 W11 O41 83.6(5) . .
O20 W11 O41 84.8(5) . .
O5 W11 O6 171.1(5) . .
O59 W11 O6 82.7(5) . .
O4 W11 O6 84.4(4) . .
O20 W11 O6 72.6(4) . .
O41 W11 O6 81.1(4) . .
O7 W12 O56 102.2(6) . .
O7 W12 O4 102.8(6) . .
O56 W12 O4 90.8(6) . .
O7 W12 O25 98.1(6) . .
O56 W12 O25 91.5(6) . .
O4 W12 O25 158.0(5) . .
O7 W12 O19 95.0(5) . .
O56 W12 O19 162.6(5) . .
O4 W12 O19 83.0(6) . .
O25 W12 O19 88.5(5) . .
O7 W12 O14 171.9(5) . .
O56 W12 O14 81.7(5) . .
O4 W12 O14 84.1(5) . .
O25 W12 O14 74.6(5) . .
O19 W12 O14 81.5(4) . .
O2 W13 O50 102.7(6) . .
O2 W13 O48 102.3(6) . .
O50 W13 O48 89.5(5) . .
O2 W13 O24 101.2(6) . .
O50 W13 O24 88.6(6) . .
O48 W13 O24 156.2(5) . .
O2 W13 O37 99.9(6) . .
O50 W13 O37 157.3(5) . .
O48 W13 O37 87.3(5) . .
O24 W13 O37 85.4(6) . .
O2 W13 O17 169.8(5) . .
O50 W13 O17 85.2(5) . .
O48 W13 O17 84.0(5) . .
O24 W13 O17 72.2(5) . .
O37 W13 O17 72.1(5) . .
O15 W14 O49 105.1(6) . .
O15 W14 O35 102.2(6) . .
O49 W14 O35 88.9(5) . .
O15 W14 O39 98.6(6) . .
O49 W14 O39 156.0(5) . .
O35 W14 O39 89.5(6) . .
O15 W14 O24 99.9(6) . .
O49 W14 O24 86.8(6) . .
O35 W14 O24 157.9(5) . .
O39 W14 O24 85.8(6) . .
O15 W14 O17 168.1(5) . .
O49 W14 O17 84.1(5) . .
O35 W14 O17 85.3(5) . .
O39 W14 O17 71.9(5) . .
O24 W14 O17 72.7(5) . .
O9 W15 O41 100.8(6) . .
O9 W15 O19 100.4(6) . .
O41 W15 O19 88.4(5) . .
O9 W15 O39 101.0(6) . .
O41 W15 O39 158.2(5) . .
O19 W15 O39 88.8(6) . .
O9 W15 O37 101.4(6) . .
O41 W15 O37 89.3(5) . .
O19 W15 O37 158.1(5) . .
O39 W15 O37 85.2(5) . .
O9 W15 O17 171.0(5) . .
O41 W15 O17 86.3(5) . .
O19 W15 O17 85.2(5) . .
O39 W15 O17 71.9(5) . .
O37 W15 O17 72.9(5) . .
O55 Ni1 O7W 100.5(6) . .
O55 Ni1 O9W 92.3(6) . .
O7W Ni1 O9W 92.1(8) . .
O55 Ni1 O1W 175.0(5) . .
O7W Ni1 O1W 84.5(7) . .
O9W Ni1 O1W 88.1(6) . .
O55 Ni1 O42 82.0(5) . .
O7W Ni1 O42 88.5(7) . .
O9W Ni1 O42 174.3(6) . .
O1W Ni1 O42 97.6(5) . .
O55 Ni1 O54 82.2(5) . .
O7W Ni1 O54 173.0(7) . .
O9W Ni1 O54 94.3(6) . .
O1W Ni1 O54 92.8(5) . .
O42 Ni1 O54 85.4(5) . .
O33 Ni2 O8 177.6(5) . 2_635
O33 Ni2 O45 82.6(5) . .
O8 Ni2 O45 95.0(5) 2_635 .
O33 Ni2 O4W 92.3(5) . .
O8 Ni2 O4W 90.0(5) 2_635 .
O45 Ni2 O4W 172.0(5) . .
O33 Ni2 O3W 92.2(5) . .
O8 Ni2 O3W 88.1(5) 2_635 .
O45 Ni2 O3W 93.0(5) . .
O4W Ni2 O3W 93.4(5) . .
O33 Ni2 O51 80.6(5) . .
O8 Ni2 O51 99.0(5) 2_635 .
O45 Ni2 O51 84.6(5) . .
O4W Ni2 O51 88.4(5) . .
O3W Ni2 O51 172.7(5) . .
O33 Ni3 O55 95.8(5) . .
O33 Ni3 O54 172.8(5) . .
O55 Ni3 O54 83.7(5) . .
O33 Ni3 O2W 95.3(6) . .
O55 Ni3 O2W 95.3(5) . .
O54 Ni3 O2W 91.9(6) . .
O33 Ni3 O45 82.5(5) . .
O55 Ni3 O45 174.8(5) . .
O54 Ni3 O45 97.3(5) . .
O2W Ni3 O45 89.7(5) . .
O33 Ni3 O53 80.7(5) . .
O55 Ni3 O53 84.1(5) . .
O54 Ni3 O53 92.1(5) . .
O2W Ni3 O53 175.8(5) . .
O45 Ni3 O53 90.8(5) . .
O8W Ni4 O10W 88.1(6) . .
O8W Ni4 O30 97.1(6) . .
O10W Ni4 O30 174.2(5) . .
O8W Ni4 O11W 93.6(6) . .
O10W Ni4 O11W 84.2(6) . .
O30 Ni4 O11W 97.9(6) . .
O8W Ni4 O44 177.1(6) . .
O10W Ni4 O44 94.0(5) . .
O30 Ni4 O44 80.9(5) . .
O11W Ni4 O44 84.7(6) . .
O8W Ni4 O31 97.5(6) . .
O10W Ni4 O31 95.1(6) . .
O30 Ni4 O31 81.7(5) . .
O11W Ni4 O31 168.9(6) . .
O44 Ni4 O31 84.2(5) . .
O33 Ni5 O30 95.9(5) . .
O33 Ni5 O31 173.0(5) . .
O30 Ni5 O31 83.6(5) . .
O33 Ni5 O6W 95.0(5) . .
O30 Ni5 O6W 99.2(5) . .
O31 Ni5 O6W 91.9(5) . .
O33 Ni5 O51 81.5(5) . .
O30 Ni5 O51 172.9(5) . .
O31 Ni5 O51 98.1(5) . .
O6W Ni5 O51 87.7(5) . .
O33 Ni5 O53 81.5(5) . .
O30 Ni5 O53 83.9(5) . .
O31 Ni5 O53 91.6(5) . .
O6W Ni5 O53 175.6(5) . .
O51 Ni5 O53 89.1(4) . .
O30 Ni6 O55 97.1(5) . .
O30 Ni6 O44 82.7(5) . .
O55 Ni6 O44 172.4(5) . .
O30 Ni6 O5W 93.5(5) . .
O55 Ni6 O5W 96.6(5) . .
O44 Ni6 O5W 91.1(5) . .
O30 Ni6 O42 173.6(5) . .
O55 Ni6 O42 82.0(5) . .
O44 Ni6 O42 97.4(5) . .
O5W Ni6 O42 92.9(5) . .
O30 Ni6 O53 83.9(5) . .
O55 Ni6 O53 83.9(5) . .
O44 Ni6 O53 88.4(5) . .
O5W Ni6 O53 177.3(5) . .
O42 Ni6 O53 89.8(4) . .
O18 Ni7 N2 93.1(7) . .
O18 Ni7 N1 173.5(7) . .
N2 Ni7 N1 80.4(8) . .
O18 Ni7 O12W 91.9(6) . .
N2 Ni7 O12W 171.2(7) . .
N1 Ni7 O12W 94.6(8) . .
O18 Ni7 O13W 90.2(6) . .
N2 Ni7 O13W 89.2(8) . .
N1 Ni7 O13W 90.0(7) . .
O12W Ni7 O13W 83.5(7) . .
O18 Ni7 O29 89.4(5) . 1_655
N2 Ni7 O29 98.3(7) . 1_655
N1 Ni7 O29 91.2(6) . 1_655
O12W Ni7 O29 89.0(6) . 1_655
O13W Ni7 O29 172.5(7) . 1_655
O38 P1 O14 111.8(7) . .
O38 P1 O6 111.7(6) . .
O14 P1 O6 112.0(6) . .
O38 P1 O17 108.2(6) . .
O14 P1 O17 106.0(6) . .
O6 P1 O17 106.8(6) . .
O46 P2 O11 110.3(6) . .
O46 P2 O23 109.7(6) . .
O11 P2 O23 112.9(6) . .
O46 P2 O53 109.5(6) . .
O11 P2 O53 107.0(6) . .
O23 P2 O53 107.4(6) . .
N1 C1 C2 123(3) . .
C3 C2 C1 118(3) . .
C2 C3 C4 119(3) . .
C3 C4 C5 123(3) . .
N1 C5 C6 117(2) . .
N1 C5 C4 115(3) . .
C6 C5 C4 127(3) . .
N2 C6 C5 115(2) . .
N2 C6 C7 123(3) . .
C5 C6 C7 121(3) . .
C8 C7 C6 116(3) . .
C7 C8 C9 122(3) . .
C10 C9 C8 119(3) . .
N2 C10 C9 121(3) . .
C1 N1 C5 122(2) . .
C1 N1 Ni7 125.2(17) . .
C5 N1 Ni7 112.8(18) . .
C10 N2 C6 119(2) . .
C10 N2 Ni7 126.5(17) . .
C6 N2 Ni7 113.5(17) . .
W12 O4 W11 156.8(7) . .
P1 O6 W5 129.8(6) . .
P1 O6 W11 127.6(6) . .
W5 O6 W11 90.4(4) . .
W1 O8 Ni2 143.1(7) . 2_635
P2 O11 W7 127.5(6) . .
P2 O11 W6 128.3(7) . .
W7 O11 W6 91.1(4) . .
W3 O12 W8 154.1(8) . .
P1 O14 W12 130.0(7) . .
P1 O14 W8 128.8(6) . .
W12 O14 W8 89.4(4) . .
P1 O17 W14 123.0(6) . .
P1 O17 W15 124.4(6) . .
W14 O17 W15 93.3(4) . .
P1 O17 W13 121.9(6) . .
W14 O17 W13 92.7(4) . .
W15 O17 W13 93.1(4) . .
W7 O18 Ni7 157.2(8) . .
W15 O19 W12 149.5(7) . .
W5 O20 W11 121.4(6) . .
W5 O22 W10 155.7(8) . .
P2 O23 W1 128.7(6) . .
P2 O23 W4 126.1(6) . .
W1 O23 W4 91.4(4) . .
W13 O24 W14 122.4(7) . .
W12 O25 W8 122.6(6) . .
W9 O26 W2 121.7(6) . .
W10 O27 W3 122.5(6) . .
W3 O29 Ni7 155.8(8) . 1_455
Ni6 O30 Ni5 99.1(5) . .
Ni6 O30 Ni4 98.7(5) . .
Ni5 O30 Ni4 98.0(5) . .
W4 O31 Ni5 132.2(6) . .
W4 O31 Ni4 127.5(6) . .
Ni5 O31 Ni4 95.9(5) . .
W7 O32 W4 148.5(7) . .
Ni5 O33 Ni3 103.1(6) . .
Ni5 O33 Ni2 101.9(6) . .
Ni3 O33 Ni2 99.0(5) . .
W8 O34 W6 162.2(7) . .
W14 O35 W8 150.2(7) . .
W7 O36 W6 123.4(6) . .
W15 O37 W13 121.8(6) . .
P1 O38 W3 129.4(6) . .
P1 O38 W10 128.3(7) . .
W3 O38 W10 90.2(4) . .
W15 O39 W14 122.8(6) . .
W4 O40 W1 121.3(6) . .
W15 O41 W11 148.0(7) . .
W6 O42 Ni6 134.1(7) . .
W6 O42 Ni1 127.2(6) . .
Ni6 O42 Ni1 95.4(5) . .
W10 O43 W9 163.2(7) . .
W7 O44 Ni6 133.3(7) . .
W7 O44 Ni4 128.0(7) . .
Ni6 O44 Ni4 96.4(5) . .
W9 O45 Ni2 129.3(7) . .
W9 O45 Ni3 132.9(6) . .
Ni2 O45 Ni3 94.2(4) . .
P2 O46 W2 128.4(6) . .
P2 O46 W9 127.8(6) . .
W2 O46 W9 88.7(4) . .
W3 O47 W2 164.2(6) . .
W13 O48 W5 149.3(7) . .
W14 O49 W3 149.6(6) . .
W13 O50 W10 150.1(7) . .
W1 O51 Ni5 132.4(6) . .
W1 O51 Ni2 129.8(6) . .
Ni5 O51 Ni2 94.5(5) . .
W5 O52 W1 163.7(7) . .
P2 O53 Ni5 123.0(6) . .
P2 O53 Ni3 121.6(6) . .
Ni5 O53 Ni3 94.7(4) . .
P2 O53 Ni6 123.4(6) . .
Ni5 O53 Ni6 93.0(4) . .
Ni3 O53 Ni6 93.1(4) . .
W2 O54 Ni3 133.0(7) . .
W2 O54 Ni1 127.5(6) . .
Ni3 O54 Ni1 95.3(5) . .
Ni1 O55 Ni3 98.0(5) . .
Ni1 O55 Ni6 99.5(5) . .
Ni3 O55 Ni6 98.9(5) . .
W12 O56 W7 163.1(8) . .
W6 O57 W2 145.5(6) . .
W1 O58 W9 145.0(6) . .
W11 O59 W4 162.2(7) . .

loop_
_geom_bond_atom_site_label_1
_geom_bond_atom_site_label_2
_geom_bond_distance
_geom_bond_site_symmetry_2
W1 O8 1.734(11) .
W1 O51 1.799(11) .
W1 O58 1.882(11) .
W1 O40 1.930(11) .
W1 O52 2.035(12) .
W1 O23 2.303(11) .
W2 O16 1.712(12) .
W2 O54 1.847(11) .
W2 O57 1.925(13) .
W2 O26 1.942(12) .
W2 O47 2.012(11) .
W2 O46 2.382(11) .
W3 O29 1.754(13) .
W3 O47 1.841(11) .
W3 O12 1.868(12) .
W3 O27 1.937(12) .
W3 O49 1.996(12) .
W3 O38 2.371(11) .
W4 O10 1.719(12) .
W4 O31 1.820(12) .
W4 O32 1.895(12) .
W4 O40 1.925(11) .
W4 O59 2.007(12) .
W4 O23 2.388(11) .
W5 O3 1.722(12) .
W5 O52 1.827(12) .
W5 O22 1.885(14) .
W5 O20 1.910(13) .
W5 O48 1.996(12) .
W5 O6 2.320(11) .
W6 O21 1.707(12) .
W6 O42 1.809(11) .
W6 O57 1.897(12) .
W6 O36 1.943(12) .
W6 O34 2.008(11) .
W6 O11 2.375(11) .
W7 O18 1.737(13) .
W7 O44 1.805(12) .
W7 O36 1.882(13) .
W7 O32 1.892(12) .
W7 O56 1.976(11) .
W7 O11 2.342(11) .
W8 O28 1.714(12) .
W8 O34 1.849(11) .
W8 O12 1.925(12) .
W8 O25 1.935(13) .
W8 O35 1.969(13) .
W8 O14 2.397(12) .
W9 O13 1.707(12) .
W9 O45 1.829(11) .
W9 O26 1.892(12) .
W9 O58 1.929(12) .
W9 O43 2.044(11) .
W9 O46 2.405(10) .
W10 O1 1.728(12) .
W10 O43 1.810(11) .
W10 O27 1.902(12) .
W10 O22 1.904(13) .
W10 O50 2.010(12) .
W10 O38 2.381(11) .
W11 O5 1.740(13) .
W11 O59 1.831(12) .
W11 O4 1.908(13) .
W11 O20 1.926(12) .
W11 O41 2.006(11) .
W11 O6 2.393(11) .
W12 O7 1.719(12) .
W12 O56 1.855(12) .
W12 O4 1.866(13) .
W12 O25 1.876(13) .
W12 O19 1.972(12) .
W12 O14 2.358(11) .
W13 O2 1.727(13) .
W13 O50 1.831(13) .
W13 O48 1.860(12) .
W13 O24 1.929(13) .
W13 O37 1.957(12) .
W13 O17 2.369(11) .
W14 O15 1.687(13) .
W14 O49 1.852(12) .
W14 O35 1.877(13) .
W14 O39 1.936(14) .
W14 O24 1.953(13) .
W14 O17 2.333(11) .
W15 O9 1.705(14) .
W15 O41 1.871(11) .
W15 O19 1.890(13) .
W15 O39 1.933(14) .
W15 O37 1.954(12) .
W15 O17 2.337(12) .
Ni1 O55 2.021(12) .
Ni1 O7W 2.039(17) .
Ni1 O9W 2.076(18) .
Ni1 O1W 2.080(14) .
Ni1 O42 2.095(13) .
Ni1 O54 2.100(13) .
Ni2 O33 2.008(12) .
Ni2 O8 2.030(12) 2_635
Ni2 O45 2.076(12) .
Ni2 O4W 2.078(12) .
Ni2 O3W 2.097(13) .
Ni2 O51 2.110(12) .
Ni3 O33 2.002(13) .
Ni3 O55 2.026(12) .
Ni3 O54 2.032(12) .
Ni3 O2W 2.047(13) .
Ni3 O45 2.088(12) .
Ni3 O53 2.122(12) .
Ni4 O8W 2.039(15) .
Ni4 O10W 2.064(15) .
Ni4 O30 2.066(14) .
Ni4 O11W 2.070(14) .
Ni4 O44 2.088(13) .
Ni4 O31 2.097(12) .
Ni5 O33 1.977(13) .
Ni5 O30 2.025(12) .
Ni5 O31 2.061(12) .
Ni5 O6W 2.096(13) .
Ni5 O51 2.103(12) .
Ni5 O53 2.113(11) .
Ni6 O30 2.015(13) .
Ni6 O55 2.031(12) .
Ni6 O44 2.066(12) .
Ni6 O5W 2.083(14) .
Ni6 O42 2.085(12) .
Ni6 O53 2.125(11) .
Ni7 O18 2.035(13) .
Ni7 N2 2.039(19) .
Ni7 N1 2.05(2) .
Ni7 O12W 2.056(15) .
Ni7 O13W 2.091(15) .
Ni7 O29 2.120(13) 1_655
P1 O38 1.502(12) .
P1 O14 1.517(12) .
P1 O6 1.541(12) .
P1 O17 1.625(12) .
P2 O46 1.497(11) .
P2 O11 1.510(11) .
P2 O23 1.534(13) .
P2 O53 1.598(12) .
C1 N1 1.33(3) .
C1 C2 1.42(3) .
C2 C3 1.333(18) .
C3 C4 1.38(4) .
C4 C5 1.44(3) .
C5 N1 1.36(3) .
C5 C6 1.43(4) .
C6 N2 1.37(3) .
C6 C7 1.43(4) .
C7 C8 1.35(4) .
C8 C9 1.41(4) .
C9 C10 1.41(4) .
C10 N2 1.335(18) .
O8 Ni2 2.030(12) 2_635
O29 Ni7 2.120(13) 1_455
